data_4027315
loop_
_publ_author_name
'Vincent Diemer'
'Ana\"is Berthelot'
'J\'er\^ome Bayardon'
'Sylvain Jug\'e'
'Fr\'ed\'eric R. Leroux'
'Fran\,coise Colobert'

_publ_section_title
;
 Stereoselective Synthesis of P-Chirogenic Dibenzophosphole-Boranes via
 Aryne Intermediates
;
_journal_name_full 'Journal of Organic Chemistry'
_journal_page_first 6117
_journal_page_last 6127
_journal_paper_doi 10.1021/jo3009098
_journal_volume 77
_journal_year 2012
_chemical_formula_moiety 'C18 H16 B P'
_chemical_formula_sum 'C18 H16 B P'
_chemical_formula_weight 274.09
_chemical_name_systematic
;
?
;
_space_group_IT_number 14
_symmetry_cell_setting monoclinic
_symmetry_space_group_name_Hall '-P 2ybc'
_symmetry_space_group_name_H-M 'P 1 21/c 1'
_atom_sites_solution_hydrogens geom
_atom_sites_solution_primary direct
_atom_sites_solution_secondary difmap
_audit_creation_method SHELXL-97
_cell_angle_alpha 90.00
_cell_angle_beta 100.8400(10)
_cell_angle_gamma 90.00
_cell_formula_units_Z 8
_cell_length_a 10.9456(2)
_cell_length_b 12.8552(2)
_cell_length_c 21.7566(4)
_cell_measurement_reflns_used 15449
_cell_measurement_temperature 173(2)
_cell_measurement_theta_max 27.485
_cell_measurement_theta_min 0.998
_cell_volume 3006.70(9)
_computing_cell_refinement 'Denzo (Nonius B.V., 1998)'
_computing_data_collection 'Collect (Nonius B.V., 1998)'
_computing_data_reduction 'Denzo (Nonius B.V., 1998)'
_computing_molecular_graphics 'PLATON 98 (Spek, 1998)'
_computing_publication_material 'SHELXL-97 (Sheldrick, 1997)'
_computing_structure_refinement 'SHELXL-97 (Sheldrick, 1997)'
_computing_structure_solution 'SHELXS-97 (Sheldrick, 1997)'
_diffrn_ambient_temperature 173(2)
_diffrn_measured_fraction_theta_full 0.990
_diffrn_measured_fraction_theta_max 0.990
_diffrn_measurement_device_type KappaCCD
_diffrn_measurement_method 'phi and omega scans'
_diffrn_radiation_monochromator graphite
_diffrn_radiation_source 'sealed tube'
_diffrn_radiation_type MoK\a
_diffrn_radiation_wavelength 0.71073
_diffrn_reflns_av_R_equivalents 0.0493
_diffrn_reflns_av_sigmaI/netI 0.0349
_diffrn_reflns_limit_h_max 13
_diffrn_reflns_limit_h_min -14
_diffrn_reflns_limit_k_max 16
_diffrn_reflns_limit_k_min -16
_diffrn_reflns_limit_l_max 28
_diffrn_reflns_limit_l_min -23
_diffrn_reflns_number 21171
_diffrn_reflns_theta_full 27.47
_diffrn_reflns_theta_max 27.47
_diffrn_reflns_theta_min 1.85
_exptl_absorpt_coefficient_mu 0.169
_exptl_absorpt_correction_type none
_exptl_crystal_colour colorless
_exptl_crystal_density_diffrn 1.211
_exptl_crystal_description prism
_exptl_crystal_F_000 1152
_exptl_crystal_size_max 0.50
_exptl_crystal_size_mid 0.50
_exptl_crystal_size_min 0.50
_refine_diff_density_max 0.365
_refine_diff_density_min -0.304
_refine_diff_density_rms 0.078
_refine_ls_extinction_method none
_refine_ls_goodness_of_fit_ref 1.136
_refine_ls_hydrogen_treatment constr
_refine_ls_matrix_type full
_refine_ls_number_parameters 363
_refine_ls_number_reflns 6816
_refine_ls_number_restraints 0
_refine_ls_restrained_S_all 1.136
_refine_ls_R_factor_all 0.0466
_refine_ls_R_factor_gt 0.0407
_refine_ls_shift/su_max 0.001
_refine_ls_shift/su_mean 0.000
_refine_ls_structure_factor_coef Fsqd
_refine_ls_weighting_details 'calc w=1/[\s^2^(Fo^2^)+(0.0630P)^2^+0.9180P] where P=(Fo^2^+2Fc^2^)/3'
_refine_ls_weighting_scheme calc
_refine_ls_wR_factor_gt 0.1176
_refine_ls_wR_factor_ref 0.1247
_reflns_number_gt 6083
_reflns_number_total 6816
_reflns_threshold_expression I>2sigma(I)
_cod_data_source_file jo3009098_si_001_1.cif
_cod_data_source_block fcfl100426
_cod_original_sg_symbol_H-M 'P 21/c'
_cod_database_code 4027315

loop_
_symmetry_equiv_pos_as_xyz
'x, y, z'
'-x, y+1/2, -z+1/2'
'-x, -y, -z'
'x, -y-1/2, z-1/2'

loop_
_atom_site_label
_atom_site_type_symbol
_atom_site_fract_x
_atom_site_fract_y
_atom_site_fract_z
_atom_site_U_iso_or_equiv
_atom_site_adp_type
_atom_site_occupancy
_atom_site_symmetry_multiplicity
_atom_site_calc_flag
_atom_site_refinement_flags
C1 C 1.00207(13) 0.24089(11) 0.51343(6) 0.0238(3) Uani 1 1 d .
C2 C 0.99347(14) 0.14376(12) 0.48427(7) 0.0296(3) Uani 1 1 d .
H2 H 0.9417 0.0914 0.4966 0.036 Uiso 1 1 calc R
C3 C 1.06007(16) 0.12340(13) 0.43750(8) 0.0343(3) Uani 1 1 d .
H3 H 1.0532 0.0574 0.4175 0.041 Uiso 1 1 calc R
C4 C 1.13674(16) 0.19887(14) 0.41982(8) 0.0358(4) Uani 1 1 d .
H4 H 1.1836 0.1842 0.3883 0.043 Uiso 1 1 calc R
C5 C 1.14514(17) 0.29548(14) 0.44803(8) 0.0393(4) Uani 1 1 d .
H5 H 1.1973 0.3474 0.4356 0.047 Uiso 1 1 calc R
C6 C 1.07740(16) 0.31712(12) 0.49466(8) 0.0327(3) Uani 1 1 d .
H6 H 1.0827 0.3839 0.5136 0.039 Uiso 1 1 calc R
C7 C 0.92434(13) 0.16514(11) 0.62910(7) 0.0243(3) Uani 1 1 d .
C8 C 1.02583(15) 0.13714(14) 0.67431(7) 0.0333(3) Uani 1 1 d .
H8 H 1.1028 0.1728 0.6776 0.040 Uiso 1 1 calc R
C9 C 1.01275(18) 0.05560(14) 0.71484(8) 0.0403(4) Uani 1 1 d .
H9 H 1.0823 0.0341 0.7452 0.048 Uiso 1 1 calc R
C10 C 0.89985(18) 0.00574(13) 0.71139(8) 0.0382(4) Uani 1 1 d .
H10 H 0.8925 -0.0490 0.7398 0.046 Uiso 1 1 calc R
C11 C 0.79734(16) 0.03449(12) 0.66713(7) 0.0317(3) Uani 1 1 d .
H11 H 0.7197 0.0004 0.6654 0.038 Uiso 1 1 calc R
C12 C 0.80927(13) 0.11405(11) 0.62501(7) 0.0244(3) Uani 1 1 d .
C13 C 0.71247(13) 0.15290(11) 0.57381(7) 0.0251(3) Uani 1 1 d .
C14 C 0.59096(15) 0.11654(14) 0.55562(8) 0.0349(4) Uani 1 1 d .
H14 H 0.5607 0.0622 0.5783 0.042 Uiso 1 1 calc R
C15 C 0.51449(16) 0.16074(16) 0.50383(8) 0.0417(4) Uani 1 1 d .
H15 H 0.4319 0.1357 0.4911 0.050 Uiso 1 1 calc R
C16 C 0.55651(16) 0.24039(15) 0.47059(8) 0.0400(4) Uani 1 1 d .
H16 H 0.5029 0.2694 0.4353 0.048 Uiso 1 1 calc R
C17 C 0.67670(15) 0.27824(13) 0.48843(7) 0.0323(3) Uani 1 1 d .
H17 H 0.7058 0.3333 0.4658 0.039 Uiso 1 1 calc R
C18 C 0.75370(13) 0.23437(11) 0.53985(7) 0.0244(3) Uani 1 1 d .
C19 C 0.39106(13) 0.11021(12) 0.69588(7) 0.0261(3) Uani 1 1 d .
C20 C 0.4011(2) 0.00305(13) 0.68970(8) 0.0434(4) Uani 1 1 d .
H20 H 0.4412 -0.0376 0.7241 0.052 Uiso 1 1 calc R
C21 C 0.3524(2) -0.04432(15) 0.63319(9) 0.0513(5) Uani 1 1 d .
H21 H 0.3579 -0.1177 0.6292 0.062 Uiso 1 1 calc R
C22 C 0.29617(17) 0.01429(17) 0.58291(8) 0.0440(4) Uani 1 1 d .
H22 H 0.2629 -0.0187 0.5443 0.053 Uiso 1 1 calc R
C23 C 0.28787(15) 0.12103(16) 0.58836(8) 0.0407(4) Uani 1 1 d .
H23 H 0.2503 0.1614 0.5533 0.049 Uiso 1 1 calc R
C24 C 0.33439(15) 0.16922(13) 0.64495(7) 0.0327(3) Uani 1 1 d .
H24 H 0.3275 0.2425 0.6489 0.039 Uiso 1 1 calc R
C25 C 0.61313(14) 0.19915(11) 0.77368(7) 0.0267(3) Uani 1 1 d .
C26 C 0.67013(18) 0.26995(13) 0.73998(8) 0.0381(4) Uani 1 1 d .
H26 H 0.6221 0.3106 0.7078 0.046 Uiso 1 1 calc R
C27 C 0.7985(2) 0.28026(17) 0.75417(10) 0.0512(5) Uani 1 1 d .
H27 H 0.8386 0.3285 0.7315 0.061 Uiso 1 1 calc R
C28 C 0.86857(19) 0.22097(18) 0.80094(10) 0.0536(6) Uani 1 1 d .
H28 H 0.9562 0.2302 0.8106 0.064 Uiso 1 1 calc R
C29 C 0.81336(17) 0.14865(17) 0.83381(9) 0.0450(4) Uani 1 1 d .
H29 H 0.8625 0.1077 0.8655 0.054 Uiso 1 1 calc R
C30 C 0.68463(15) 0.13645(12) 0.81999(7) 0.0304(3) Uani 1 1 d .
C31 C 0.60840(16) 0.06507(12) 0.85014(7) 0.0314(3) Uani 1 1 d .
C32 C 0.6510(2) -0.00918(14) 0.89620(9) 0.0482(5) Uani 1 1 d .
H32 H 0.7377 -0.0204 0.9098 0.058 Uiso 1 1 calc R
C33 C 0.5657(3) -0.06591(16) 0.92152(9) 0.0623(7) Uani 1 1 d .
H33 H 0.5944 -0.1161 0.9530 0.075 Uiso 1 1 calc R
C34 C 0.4389(3) -0.05115(17) 0.90194(9) 0.0622(7) Uani 1 1 d .
H34 H 0.3818 -0.0902 0.9206 0.075 Uiso 1 1 calc R
C35 C 0.3950(2) 0.02042(15) 0.85527(8) 0.0440(4) Uani 1 1 d .
H35 H 0.3081 0.0303 0.8414 0.053 Uiso 1 1 calc R
C36 C 0.48037(16) 0.07743(12) 0.82922(7) 0.0296(3) Uani 1 1 d .
B1 B 0.9377(2) 0.40674(15) 0.60554(10) 0.0415(5) Uani 1 1 d .
H1A H 0.9196 0.4571 0.5712 0.062 Uiso 1 1 calc R
H1B H 1.0245 0.4143 0.6268 0.062 Uiso 1 1 calc R
H1C H 0.8826 0.4194 0.6354 0.062 Uiso 1 1 calc R
B2 B 0.3472(2) 0.28851(17) 0.78486(10) 0.0424(5) Uani 1 1 d .
H2A H 0.3823 0.3201 0.8253 0.064 Uiso 1 1 calc R
H2B H 0.2631 0.2630 0.7857 0.064 Uiso 1 1 calc R
H2C H 0.3434 0.3406 0.7517 0.064 Uiso 1 1 calc R
P1 P 0.91154(3) 0.27004(3) 0.572976(17) 0.02301(11) Uani 1 1 d .
P2 P 0.44949(4) 0.17547(3) 0.769118(17) 0.02516(11) Uani 1 1 d .

loop_
_atom_site_aniso_label
_atom_site_aniso_U_11
_atom_site_aniso_U_22
_atom_site_aniso_U_33
_atom_site_aniso_U_23
_atom_site_aniso_U_13
_atom_site_aniso_U_12
C1 0.0249(7) 0.0258(7) 0.0206(6) 0.0023(5) 0.0044(5) -0.0007(5)
C2 0.0315(8) 0.0296(7) 0.0286(7) -0.0015(6) 0.0080(6) -0.0037(6)
C3 0.0392(9) 0.0360(8) 0.0285(8) -0.0044(6) 0.0085(7) 0.0033(7)
C4 0.0365(8) 0.0468(9) 0.0273(8) 0.0042(7) 0.0136(6) 0.0062(7)
C5 0.0393(9) 0.0428(9) 0.0397(9) 0.0076(7) 0.0174(7) -0.0060(7)
C6 0.0371(8) 0.0283(7) 0.0349(8) 0.0025(6) 0.0121(7) -0.0053(6)
C7 0.0290(7) 0.0239(7) 0.0214(7) 0.0009(5) 0.0082(5) 0.0008(5)
C8 0.0295(8) 0.0425(9) 0.0280(8) 0.0027(7) 0.0058(6) 0.0032(6)
C9 0.0443(9) 0.0461(10) 0.0298(8) 0.0102(7) 0.0054(7) 0.0136(8)
C10 0.0557(11) 0.0315(8) 0.0303(8) 0.0097(6) 0.0153(7) 0.0073(7)
C11 0.0420(9) 0.0266(7) 0.0301(8) 0.0017(6) 0.0160(7) -0.0024(6)
C12 0.0295(7) 0.0228(6) 0.0227(7) -0.0015(5) 0.0097(5) 0.0006(5)
C13 0.0264(7) 0.0268(7) 0.0237(7) -0.0045(5) 0.0088(5) -0.0002(5)
C14 0.0293(8) 0.0440(9) 0.0329(8) -0.0053(7) 0.0096(6) -0.0075(7)
C15 0.0273(8) 0.0642(12) 0.0326(8) -0.0110(8) 0.0028(7) -0.0032(8)
C16 0.0356(9) 0.0570(11) 0.0249(8) -0.0041(7) -0.0008(6) 0.0110(8)
C17 0.0363(8) 0.0362(8) 0.0245(7) 0.0009(6) 0.0058(6) 0.0072(6)
C18 0.0266(7) 0.0255(7) 0.0219(7) -0.0023(5) 0.0066(5) 0.0022(5)
C19 0.0261(7) 0.0303(7) 0.0221(7) -0.0012(5) 0.0049(5) -0.0011(6)
C20 0.0726(13) 0.0304(8) 0.0254(8) -0.0008(7) 0.0046(8) -0.0020(8)
C21 0.0825(15) 0.0377(9) 0.0343(9) -0.0104(8) 0.0125(10) -0.0147(9)
C22 0.0345(9) 0.0691(13) 0.0280(8) -0.0146(8) 0.0048(7) -0.0120(8)
C23 0.0264(8) 0.0687(12) 0.0253(8) 0.0000(8) 0.0005(6) 0.0093(8)
C24 0.0286(8) 0.0414(9) 0.0282(8) 0.0015(6) 0.0051(6) 0.0084(6)
C25 0.0324(8) 0.0250(7) 0.0235(7) -0.0058(5) 0.0074(6) -0.0036(6)
C26 0.0552(11) 0.0303(8) 0.0325(8) -0.0071(6) 0.0176(8) -0.0102(7)
C27 0.0576(12) 0.0536(11) 0.0502(11) -0.0224(9) 0.0305(10) -0.0279(10)
C28 0.0369(10) 0.0746(14) 0.0520(12) -0.0305(11) 0.0151(9) -0.0172(10)
C29 0.0360(9) 0.0588(11) 0.0377(9) -0.0159(9) 0.0005(7) 0.0046(8)
C30 0.0334(8) 0.0315(8) 0.0254(7) -0.0084(6) 0.0034(6) 0.0018(6)
C31 0.0449(9) 0.0262(7) 0.0213(7) -0.0038(6) 0.0016(6) 0.0024(6)
C32 0.0723(13) 0.0341(9) 0.0319(9) 0.0008(7) -0.0066(9) 0.0077(9)
C33 0.113(2) 0.0365(10) 0.0306(10) 0.0101(8) -0.0046(11) -0.0119(11)
C34 0.105(2) 0.0520(12) 0.0296(9) 0.0048(8) 0.0121(11) -0.0370(12)
C35 0.0585(11) 0.0477(10) 0.0269(8) -0.0025(7) 0.0112(8) -0.0208(9)
C36 0.0426(9) 0.0273(7) 0.0190(7) -0.0018(5) 0.0058(6) -0.0053(6)
B1 0.0586(13) 0.0299(9) 0.0407(11) -0.0056(8) 0.0213(9) -0.0039(9)
B2 0.0466(11) 0.0402(10) 0.0389(11) -0.0104(8) 0.0037(9) 0.0130(9)
P1 0.0274(2) 0.02051(18) 0.02203(19) -0.00009(13) 0.00694(14) -0.00200(13)
P2 0.0292(2) 0.02476(19) 0.02162(19) -0.00113(13) 0.00501(14) 0.00162(14)

loop_
_atom_type_symbol
_atom_type_description
_atom_type_scat_dispersion_real
_atom_type_scat_dispersion_imag
_atom_type_scat_source
C C 0.0033 0.0016 'International Tables Vol C Tables 4.2.6.8 and 6.1.1.4'
H H 0.0000 0.0000 'International Tables Vol C Tables 4.2.6.8 and 6.1.1.4'
B B 0.0013 0.0007 'International Tables Vol C Tables 4.2.6.8 and 6.1.1.4'
P P 0.1023 0.0942 'International Tables Vol C Tables 4.2.6.8 and 6.1.1.4'

loop_
_geom_angle_atom_site_label_1
_geom_angle_atom_site_label_2
_geom_angle_atom_site_label_3
_geom_angle
C6 C1 C2 119.34(14)
C6 C1 P1 119.90(11)
C2 C1 P1 120.72(11)
C3 C2 C1 120.24(14)
C3 C2 H2 119.9
C1 C2 H2 119.9
C2 C3 C4 120.19(15)
C2 C3 H3 119.9
C4 C3 H3 119.9
C5 C4 C3 120.02(15)
C5 C4 H4 120.0
C3 C4 H4 120.0
C4 C5 C6 120.22(15)
C4 C5 H5 119.9
C6 C5 H5 119.9
C1 C6 C5 119.97(15)
C1 C6 H6 120.0
C5 C6 H6 120.0
C8 C7 C12 120.78(14)
C8 C7 P1 128.57(12)
C12 C7 P1 110.52(11)
C7 C8 C9 118.70(16)
C7 C8 H8 120.7
C9 C8 H8 120.7
C10 C9 C8 120.77(16)
C10 C9 H9 119.6
C8 C9 H9 119.6
C9 C10 C11 120.91(15)
C9 C10 H10 119.5
C11 C10 H10 119.5
C10 C11 C12 119.25(15)
C10 C11 H11 120.4
C12 C11 H11 120.4
C11 C12 C7 119.55(14)
C11 C12 C13 127.03(14)
C7 C12 C13 113.42(12)
C14 C13 C18 118.96(14)
C14 C13 C12 127.80(14)
C18 C13 C12 113.21(13)
C15 C14 C13 119.27(16)
C15 C14 H14 120.4
C13 C14 H14 120.4
C16 C15 C14 121.17(16)
C16 C15 H15 119.4
C14 C15 H15 119.4
C15 C16 C17 120.32(16)
C15 C16 H16 119.8
C17 C16 H16 119.8
C18 C17 C16 118.89(16)
C18 C17 H17 120.6
C16 C17 H17 120.6
C17 C18 C13 121.38(14)
C17 C18 P1 127.61(12)
C13 C18 P1 111.00(11)
C24 C19 C20 119.70(14)
C24 C19 P2 118.73(12)
C20 C19 P2 121.57(12)
C21 C20 C19 119.80(17)
C21 C20 H20 120.1
C19 C20 H20 120.1
C22 C21 C20 120.34(18)
C22 C21 H21 119.8
C20 C21 H21 119.8
C21 C22 C23 120.18(16)
C21 C22 H22 119.9
C23 C22 H22 119.9
C22 C23 C24 120.05(16)
C22 C23 H23 120.0
C24 C23 H23 120.0
C23 C24 C19 119.91(16)
C23 C24 H24 120.0
C19 C24 H24 120.0
C26 C25 C30 120.60(15)
C26 C25 P2 128.52(14)
C30 C25 P2 110.85(11)
C27 C26 C25 118.81(18)
C27 C26 H26 120.6
C25 C26 H26 120.6
C28 C27 C26 120.66(18)
C28 C27 H27 119.7
C26 C27 H27 119.7
C29 C28 C27 121.09(18)
C29 C28 H28 119.5
C27 C28 H28 119.5
C28 C29 C30 119.19(19)
C28 C29 H29 120.4
C30 C29 H29 120.4
C29 C30 C25 119.59(16)
C29 C30 C31 127.44(16)
C25 C30 C31 112.94(14)
C36 C31 C32 119.30(17)
C36 C31 C30 113.62(13)
C32 C31 C30 127.08(17)
C33 C32 C31 119.2(2)
C33 C32 H32 120.4
C31 C32 H32 120.4
C32 C33 C34 121.25(18)
C32 C33 H33 119.4
C34 C33 H33 119.4
C33 C34 C35 120.33(19)
C33 C34 H34 119.8
C35 C34 H34 119.8
C34 C35 C36 118.7(2)
C34 C35 H35 120.6
C36 C35 H35 120.6
C35 C36 C31 121.13(15)
C35 C36 P2 128.03(14)
C31 C36 P2 110.82(11)
P1 B1 H1A 109.5
P1 B1 H1B 109.5
H1A B1 H1B 109.5
P1 B1 H1C 109.5
H1A B1 H1C 109.5
H1B B1 H1C 109.5
P2 B2 H2A 109.5
P2 B2 H2B 109.5
H2A B2 H2B 109.5
P2 B2 H2C 109.5
H2A B2 H2C 109.5
H2B B2 H2C 109.5
C18 P1 C7 91.55(7)
C18 P1 C1 105.88(6)
C7 P1 C1 110.21(6)
C18 P1 B1 116.84(9)
C7 P1 B1 116.88(8)
C1 P1 B1 113.21(8)
C25 P2 C36 91.68(7)
C25 P2 C19 108.08(7)
C36 P2 C19 107.58(7)
C25 P2 B2 118.26(9)
C36 P2 B2 116.08(9)
C19 P2 B2 112.95(8)

loop_
_geom_bond_atom_site_label_1
_geom_bond_atom_site_label_2
_geom_bond_distance
C1 C6 1.390(2)
C1 C2 1.396(2)
C1 P1 1.8120(14)
C2 C3 1.384(2)
C2 H2 0.9500
C3 C4 1.384(2)
C3 H3 0.9500
C4 C5 1.381(3)
C4 H4 0.9500
C5 C6 1.393(2)
C5 H5 0.9500
C6 H6 0.9500
C7 C8 1.386(2)
C7 C12 1.408(2)
C7 P1 1.8070(14)
C8 C9 1.394(2)
C8 H8 0.9500
C9 C10 1.381(3)
C9 H9 0.9500
C10 C11 1.384(2)
C10 H10 0.9500
C11 C12 1.396(2)
C11 H11 0.9500
C12 C13 1.473(2)
C13 C14 1.395(2)
C13 C18 1.404(2)
C14 C15 1.392(3)
C14 H14 0.9500
C15 C16 1.381(3)
C15 H15 0.9500
C16 C17 1.388(2)
C16 H16 0.9500
C17 C18 1.388(2)
C17 H17 0.9500
C18 P1 1.8017(15)
C19 C24 1.389(2)
C19 C20 1.390(2)
C19 P2 1.8080(15)
C20 C21 1.386(2)
C20 H20 0.9500
C21 C22 1.375(3)
C21 H21 0.9500
C22 C23 1.382(3)
C22 H22 0.9500
C23 C24 1.387(2)
C23 H23 0.9500
C24 H24 0.9500
C25 C26 1.388(2)
C25 C30 1.407(2)
C25 P2 1.8011(15)
C26 C27 1.387(3)
C26 H26 0.9500
C27 C28 1.382(3)
C27 H27 0.9500
C28 C29 1.380(3)
C28 H28 0.9500
C29 C30 1.393(2)
C29 H29 0.9500
C30 C31 1.475(2)
C31 C36 1.399(2)
C31 C32 1.399(2)
C32 C33 1.379(3)
C32 H32 0.9500
C33 C34 1.387(4)
C33 H33 0.9500
C34 C35 1.387(3)
C34 H34 0.9500
C35 C36 1.390(2)
C35 H35 0.9500
C36 P2 1.8017(15)
B1 P1 1.8963(19)
B1 H1A 0.9800
B1 H1B 0.9800
B1 H1C 0.9800
B2 P2 1.9048(19)
B2 H2A 0.9800
B2 H2B 0.9800
B2 H2C 0.9800

loop_
_geom_torsion_atom_site_label_1
_geom_torsion_atom_site_label_2
_geom_torsion_atom_site_label_3
_geom_torsion_atom_site_label_4
_geom_torsion
C6 C1 C2 C3 0.5(2)
P1 C1 C2 C3 178.00(12)
C1 C2 C3 C4 0.7(2)
C2 C3 C4 C5 -1.2(3)
C3 C4 C5 C6 0.5(3)
C2 C1 C6 C5 -1.2(2)
P1 C1 C6 C5 -178.73(13)
C4 C5 C6 C1 0.7(3)
C12 C7 C8 C9 1.5(2)
P1 C7 C8 C9 177.04(12)
C7 C8 C9 C10 -2.0(3)
C8 C9 C10 C11 0.9(3)
C9 C10 C11 C12 0.9(2)
C10 C11 C12 C7 -1.4(2)
C10 C11 C12 C13 177.98(14)
C8 C7 C12 C11 0.2(2)
P1 C7 C12 C11 -176.09(11)
C8 C7 C12 C13 -179.26(13)
P1 C7 C12 C13 4.47(15)
C11 C12 C13 C14 -2.2(2)
C7 C12 C13 C14 177.21(14)
C11 C12 C13 C18 179.66(14)
C7 C12 C13 C18 -0.95(17)
C18 C13 C14 C15 1.0(2)
C12 C13 C14 C15 -177.10(15)
C13 C14 C15 C16 -0.6(3)
C14 C15 C16 C17 -0.1(3)
C15 C16 C17 C18 0.3(2)
C16 C17 C18 C13 0.1(2)
C16 C17 C18 P1 -179.15(12)
C14 C13 C18 C17 -0.7(2)
C12 C13 C18 C17 177.59(13)
C14 C13 C18 P1 178.60(11)
C12 C13 C18 P1 -3.06(15)
C24 C19 C20 C21 -1.2(3)
P2 C19 C20 C21 178.42(16)
C19 C20 C21 C22 1.1(3)
C20 C21 C22 C23 0.0(3)
C21 C22 C23 C24 -1.1(3)
C22 C23 C24 C19 1.0(2)
C20 C19 C24 C23 0.2(2)
P2 C19 C24 C23 -179.49(12)
C30 C25 C26 C27 -2.1(2)
P2 C25 C26 C27 175.58(13)
C25 C26 C27 C28 0.1(3)
C26 C27 C28 C29 1.3(3)
C27 C28 C29 C30 -0.8(3)
C28 C29 C30 C25 -1.1(2)
C28 C29 C30 C31 -179.07(16)
C26 C25 C30 C29 2.6(2)
P2 C25 C30 C29 -175.46(12)
C26 C25 C30 C31 -179.16(13)
P2 C25 C30 C31 2.78(16)
C29 C30 C31 C36 174.93(15)
C25 C30 C31 C36 -3.14(19)
C29 C30 C31 C32 -4.1(3)
C25 C30 C31 C32 177.78(15)
C36 C31 C32 C33 -2.3(3)
C30 C31 C32 C33 176.71(17)
C31 C32 C33 C34 0.4(3)
C32 C33 C34 C35 1.1(3)
C33 C34 C35 C36 -0.7(3)
C34 C35 C36 C31 -1.3(3)
C34 C35 C36 P2 -179.31(14)
C32 C31 C36 C35 2.8(2)
C30 C31 C36 C35 -176.36(14)
C32 C31 C36 P2 -178.88(12)
C30 C31 C36 P2 1.97(16)
C17 C18 P1 C7 -176.00(14)
C13 C18 P1 C7 4.71(11)
C17 C18 P1 C1 -64.47(15)
C13 C18 P1 C1 116.23(10)
C17 C18 P1 B1 62.64(16)
C13 C18 P1 B1 -116.66(12)
C8 C7 P1 C18 178.89(14)
C12 C7 P1 C18 -5.21(11)
C8 C7 P1 C1 71.34(15)
C12 C7 P1 C1 -112.76(11)
C8 C7 P1 B1 -59.77(17)
C12 C7 P1 B1 116.13(12)
C6 C1 P1 C18 127.06(13)
C2 C1 P1 C18 -50.41(14)
C6 C1 P1 C7 -135.20(13)
C2 C1 P1 C7 47.32(14)
C6 C1 P1 B1 -2.20(16)
C2 C1 P1 B1 -179.67(13)
C26 C25 P2 C36 -179.30(14)
C30 C25 P2 C36 -1.43(11)
C26 C25 P2 C19 71.59(15)
C30 C25 P2 C19 -110.55(11)
C26 C25 P2 B2 -58.29(17)
C30 C25 P2 B2 119.57(12)
C35 C36 P2 C25 177.86(15)
C31 C36 P2 C25 -0.33(11)
C35 C36 P2 C19 -72.57(16)
C31 C36 P2 C19 109.24(11)
C35 C36 P2 B2 55.05(18)
C31 C36 P2 B2 -123.13(13)
C24 C19 P2 C25 -96.39(13)
C20 C19 P2 C25 83.95(16)
C24 C19 P2 C36 165.80(12)
C20 C19 P2 C36 -13.86(16)
C24 C19 P2 B2 36.39(16)
C20 C19 P2 B2 -143.28(16)
